data_4337768
loop_
_publ_author_name
'Gomila, Antoine'
'Duval, Sylvain'
'Besnard, C\'eline'
'Kr\"amer, Karl W'
'Liu, Shi-Xia'
'Decurtins, Silvio'
'Williams, Alan F.'

_publ_section_title
;
 Tetracarboxylate Ligands as New Chelates Supporting Copper(II)
 Paddlewheel-Like Structures.
;
_journal_issue 5
_journal_name_full 'Inorganic chemistry'
_journal_page_first 2683
_journal_page_last 2691
_journal_paper_doi 10.1021/ic403077q
_journal_volume 53
_journal_year 2014
_chemical_absolute_configuration ad
_chemical_formula_moiety 'C184 H184 Cu8 N16 O40, 3.2(C4 H10 O), 2.2(C3 H7 N1 O1)'
_chemical_formula_sum 'C203.4 H231.4 Cu8 N18.2 O45.4'
_chemical_formula_weight 4165.79
_chemical_name_systematic
;
 ? 
;
_space_group_crystal_system tetragonal
_space_group_IT_number 82
_space_group_name_Hall 'I -4'
_space_group_name_H-M_alt 'I -4'
_symmetry_space_group_name_Hall 'I -4'
_symmetry_space_group_name_H-M 'I -4'
_atom_sites_solution_hydrogens geom
_atom_sites_solution_primary direct
_atom_sites_solution_secondary difmap
_audit_creation_date 2012-04-27
_audit_creation_method
;
  Olex2 1.1
  (compiled Nov  1 2011 20:42:30, GUI svn.r3906)
;
_cell_angle_alpha 90.00
_cell_angle_beta 90.00
_cell_angle_gamma 90.00
_cell_formula_units_Z 2
_cell_length_a 31.4137(6)
_cell_length_b 31.4137(6)
_cell_length_c 10.8904(3)
_cell_measurement_reflns_used 5209
_cell_measurement_temperature 190(2)
_cell_measurement_theta_max 73.8901
_cell_measurement_theta_min 2.8110
_cell_volume 10746.9(4)
_computing_cell_refinement
;
CrysAlisPro, Agilent Technologies,
Version 1.171.35.21 (release 20-01-2012 CrysAlis171 .NET)
(compiled Jan 23 2012,18:06:46)
;
_computing_data_collection
;
CrysAlisPro, Agilent Technologies,
Version 1.171.35.21 (release 20-01-2012 CrysAlis171 .NET)
(compiled Jan 23 2012,18:06:46)
;
_computing_data_reduction
;
CrysAlisPro, Agilent Technologies,
Version 1.171.35.21 (release 20-01-2012 CrysAlis171 .NET)
(compiled Jan 23 2012,18:06:46)
;
_computing_molecular_graphics
;
O. V. Dolomanov, L. J. Bourhis, R. J. Gildea, J. A. K. Howard and H. Puschmann,
OLEX2: a complete structure solution, refinement and analysis program.
J. Appl. Cryst. (2009). 42, 339-341.
;
_computing_publication_material
;
O. V. Dolomanov, L. J. Bourhis, R. J. Gildea, J. A. K. Howard and H. Puschmann,
OLEX2: a complete structure solution, refinement and analysis program.
J. Appl. Cryst. (2009). 42, 339-341.
;
_computing_structure_refinement
;
SHELXL, G.M. Sheldrick, Acta Cryst.
2008). A64, 112-122
;
_computing_structure_solution
;
superflip
Palatinus L., Chapuis G. (2007.  J. Appl. Cryst. 40, 786-790,
;
_diffrn_ambient_temperature 190.15
_diffrn_detector_area_resol_mean 10.4679
_diffrn_measured_fraction_theta_full 0.998
_diffrn_measured_fraction_theta_max 0.967
_diffrn_measurement_details
;
  1 omega  -46.00   34.00   1.0000    3.0000
omega____ theta____ kappa____ phi______ frames
    -      -41.3966   38.0000 -120.0000 80

  2 omega -115.00  -89.00   1.0000    3.0000
omega____ theta____ kappa____ phi______ frames
    -      -41.3966  -99.0000   30.0000 26

  3 omega   65.00   91.00   1.0000    3.0000
omega____ theta____ kappa____ phi______ frames
    -       41.3966 -125.0000 -120.0000 26

  4 omega   31.00   58.00   1.0000   10.0000
omega____ theta____ kappa____ phi______ frames
    -      108.5399  -30.0000  -30.0000 27

  5 omega   31.00   68.00   1.0000   10.0000
omega____ theta____ kappa____ phi______ frames
    -      108.5399  -30.0000  -60.0000 37

  6 omega  137.00  173.00   1.0000   10.0000
omega____ theta____ kappa____ phi______ frames
    -      108.5399  125.0000   30.0000 36

  7 omega   37.00   99.00   1.0000   10.0000
omega____ theta____ kappa____ phi______ frames
    -      108.5399  -45.0000    0.0000 62

  8 omega   37.00   99.00   1.0000   10.0000
omega____ theta____ kappa____ phi______ frames
    -      108.5399  -45.0000 -180.0000 62
;
_diffrn_measurement_device_type 'SuperNova, Dual, Cu at zero, Atlas'
_diffrn_measurement_method '\w scans'
_diffrn_orient_matrix_UB_11 0.0183339000
_diffrn_orient_matrix_UB_12 0.0454123000
_diffrn_orient_matrix_UB_13 -0.0081212000
_diffrn_orient_matrix_UB_21 0.0427053000
_diffrn_orient_matrix_UB_22 -0.0159867000
_diffrn_orient_matrix_UB_23 0.0521405000
_diffrn_orient_matrix_UB_31 0.0157360000
_diffrn_orient_matrix_UB_32 -0.0091164000
_diffrn_orient_matrix_UB_33 -0.1312860000
_diffrn_radiation_monochromator mirror
_diffrn_radiation_type 'Cu K\a'
_diffrn_radiation_wavelength 1.5418
_diffrn_reflns_av_R_equivalents 0.0270
_diffrn_reflns_av_unetI/netI 0.0450
_diffrn_reflns_limit_h_max 38
_diffrn_reflns_limit_h_min -30
_diffrn_reflns_limit_k_max 37
_diffrn_reflns_limit_k_min -30
_diffrn_reflns_limit_l_max 4
_diffrn_reflns_limit_l_min -13
_diffrn_reflns_number 11334
_diffrn_reflns_theta_full 67.00
_diffrn_reflns_theta_max 74.05
_diffrn_reflns_theta_min 2.81
_diffrn_source 'SuperNova (Cu) X-ray Source'
_diffrn_source_current n/a
_diffrn_source_voltage n/a
_exptl_absorpt_coefficient_mu 1.473
_exptl_absorpt_correction_T_max 1.811
_exptl_absorpt_correction_T_min 0.877
_exptl_absorpt_correction_type gaussian
_exptl_absorpt_process_details
;
CrysAlisPro, Agilent Technologies,
Version 1.171.35.21 (release 20-01-2012 CrysAlis171 .NET)
(compiled Jan 23 2012,18:06:46)
Numerical absorption correction based on gaussian integration over
            a multifaceted crystal model
;
_exptl_crystal_colour blue
_exptl_crystal_colour_primary blue
_exptl_crystal_density_diffrn 1.287
_exptl_crystal_density_method 'not measured'
_exptl_crystal_description needle
_exptl_crystal_F_000 4349
_exptl_crystal_size_max 0.7468
_exptl_crystal_size_mid 0.0805
_exptl_crystal_size_min 0.0626
_refine_diff_density_max 0.493
_refine_diff_density_min -0.273
_refine_diff_density_rms 0.073
_refine_ls_abs_structure_details
;
Space-group is non-centrosymmetric but contains symmetry elements of
the second kind.
Flack H D (1983), Acta Cryst. A39, 876-881
;
_refine_ls_abs_structure_Flack 0.00(3)
_refine_ls_extinction_method none
_refine_ls_goodness_of_fit_ref 1.040
_refine_ls_hydrogen_treatment constr
_refine_ls_matrix_type full
_refine_ls_number_parameters 699
_refine_ls_number_reflns 7956
_refine_ls_number_restraints 150
_refine_ls_restrained_S_all 1.035
_refine_ls_R_factor_all 0.0483
_refine_ls_R_factor_gt 0.0433
_refine_ls_shift/su_max 0.000
_refine_ls_shift/su_mean 0.000
_refine_ls_structure_factor_coef Fsqd
_refine_ls_weighting_details 'calc w=1/[\s^2^(Fo^2^)+(0.0764P)^2^+0.0000P] where P=(Fo^2^+2Fc^2^)/3'
_refine_ls_weighting_scheme calc
_refine_ls_wR_factor_gt 0.1139
_refine_ls_wR_factor_ref 0.1199
_reflns_number_gt 7261
_reflns_number_total 7956
_reflns_threshold_expression >2sigma(I)
_cod_data_source_file ic403077q_si_002.cif
_cod_data_source_block cu8
_cod_original_formula_sum 'C203.40 H231.40 Cu8 N18.20 O45.40'
_cod_database_code 4337768
_chemical_oxdiff_formula 'Cu2 H58 C51 N4.55 O11.35'
_reflns_odcompleteness_completeness 99.80
_reflns_odcompleteness_iscentric 1
_reflns_odcompleteness_theta 66.97

loop_
_space_group_symop_id
_space_group_symop_operation_xyz
1 'x, y, z'
2 '-x, -y, z'
3 'y, -x, -z'
4 '-y, x, -z'
5 'x+1/2, y+1/2, z+1/2'
6 '-x+1/2, -y+1/2, z+1/2'
7 'y+1/2, -x+1/2, -z+1/2'
8 '-y+1/2, x+1/2, -z+1/2'

loop_
_atom_site_label
_atom_site_type_symbol
_atom_site_fract_x
_atom_site_fract_y
_atom_site_fract_z
_atom_site_U_iso_or_equiv
_atom_site_adp_type
_atom_site_occupancy
_atom_site_symmetry_multiplicity
_atom_site_calc_flag
_atom_site_refinement_flags
_atom_site_disorder_assembly
_atom_site_disorder_group
Cu1 Cu 0.235549(16) 0.427201(15) 0.26946(4) 0.03430(12) Uani 1 1 d . . .
Cu2 Cu 0.254993(17) 0.391466(15) 0.48101(5) 0.03601(13) Uani 1 1 d . . .
O8 O 0.17718(8) 0.40765(9) 0.3044(3) 0.0432(6) Uani 1 1 d . . .
C23 C 0.45392(15) 0.45873(17) 0.3055(6) 0.0653(13) Uani 1 1 d . . .
H23 H 0.4834 0.4648 0.2963 0.078 Uiso 1 1 calc R . .
O10 O 0.26836(10) 0.36596(9) 0.6591(2) 0.0476(7) Uani 1 1 d . . .
O1 O 0.24696(9) 0.44948(8) 0.5480(2) 0.0428(6) Uani 1 1 d . . .
O4 O 0.31367(9) 0.40828(9) 0.4451(3) 0.0441(6) Uani 1 1 d . . .
O2 O 0.22660(9) 0.47834(8) 0.3693(2) 0.0402(5) Uani 1 1 d . . .
C18 C 0.30914(15) 0.51993(14) 0.6201(4) 0.0507(9) Uani 1 1 d . . .
H18A H 0.3269 0.5379 0.6744 0.061 Uiso 1 1 calc R . .
H18B H 0.3040 0.4927 0.6636 0.061 Uiso 1 1 calc R . .
O3 O 0.29742(8) 0.43974(8) 0.2646(3) 0.0428(6) Uani 1 1 d . . .
O6 O 0.24596(9) 0.37052(8) 0.2008(2) 0.0400(6) Uani 1 1 d . . .
C26 C 0.36867(13) 0.44116(12) 0.3352(4) 0.0439(8) Uani 1 1 d . . .
N19 N 0.33353(11) 0.51081(9) 0.5086(3) 0.0433(7) Uani 1 1 d . . .
C44 C 0.31088(15) 0.24313(15) 0.1428(4) 0.0530(10) Uani 1 1 d . . .
H44 H 0.3383 0.2305 0.1482 0.064 Uiso 1 1 calc R . .
O5 O 0.26262(9) 0.34015(8) 0.3815(2) 0.0410(6) Uani 1 1 d . . .
N101 N 0.19973(16) 0.44190(19) -0.1023(4) 0.0733(14) Uani 1 1 d . . .
C42 C 0.26164(12) 0.29781(11) 0.2031(3) 0.0391(8) Uani 1 1 d . . .
C50 C 0.12577(13) 0.33261(13) 0.2099(4) 0.0463(9) Uani 1 1 d . . .
H50A H 0.1058 0.3147 0.1619 0.056 Uiso 1 1 calc R . .
H50B H 0.1334 0.3575 0.1584 0.056 Uiso 1 1 calc R . .
C51 C 0.10309(14) 0.34834(13) 0.3225(5) 0.0498(9) Uani 1 1 d . . .
C52 C 0.05984(15) 0.33954(17) 0.3373(6) 0.0660(13) Uani 1 1 d . . .
H52 H 0.0453 0.3237 0.2760 0.079 Uiso 1 1 calc R . .
C43 C 0.30150(13) 0.27939(13) 0.2119(4) 0.0473(9) Uani 1 1 d . . .
H43 H 0.3224 0.2913 0.2648 0.057 Uiso 1 1 calc R . .
O9 O 0.22237(11) 0.45402(10) 0.0911(2) 0.0496(7) Uani 1 1 d . . .
N106 N 0.29418(14) 0.37439(15) 0.8502(3) 0.0592(10) Uani 1 1 d . . .
C58 C 0.15666(13) 0.26829(13) 0.3045(4) 0.0457(9) Uani 1 1 d . . .
H58A H 0.1431 0.2763 0.3833 0.055 Uiso 1 1 calc R . .
H58B H 0.1845 0.2551 0.3241 0.055 Uiso 1 1 calc R . .
O7 O 0.19362(9) 0.37977(9) 0.4882(3) 0.0456(6) Uani 1 1 d . . .
C21 C 0.38982(13) 0.46400(12) 0.4262(4) 0.0467(9) Uani 1 1 d . . .
C55 C 0.10174(19) 0.3840(2) 0.5206(6) 0.0789(17) Uani 1 1 d . . .
H55 H 0.1163 0.3984 0.5846 0.095 Uiso 1 1 calc R . .
C13 C 0.19314(16) 0.54264(14) 0.5352(4) 0.0508(9) Uani 1 1 d . . .
H13 H 0.1704 0.5294 0.4924 0.061 Uiso 1 1 calc R . .
C17 C 0.26646(15) 0.54204(13) 0.6016(4) 0.0486(9) Uani 1 1 d . . .
N49 N 0.16473(10) 0.30774(10) 0.2339(3) 0.0425(7) Uani 1 1 d . . .
C107 C 0.3195(2) 0.4001(3) 0.9344(6) 0.095(2) Uani 1 1 d . . .
H10A H 0.3009 0.4123 0.9975 0.142 Uiso 1 1 calc R . .
H10B H 0.3335 0.4231 0.8888 0.142 Uiso 1 1 calc R . .
H10C H 0.3411 0.3822 0.9735 0.142 Uiso 1 1 calc R . .
C20 C 0.36747(14) 0.48029(12) 0.5389(4) 0.0474(9) Uani 1 1 d . . .
H20A H 0.3550 0.4560 0.5842 0.057 Uiso 1 1 calc R . .
H20B H 0.3885 0.4943 0.5933 0.057 Uiso 1 1 calc R . .
C46 C 0.24040(14) 0.24411(13) 0.0614(4) 0.0469(9) Uani 1 1 d . . .
H46 H 0.2194 0.2317 0.0097 0.056 Uiso 1 1 calc R . .
C25 C 0.38940(15) 0.42743(15) 0.2305(5) 0.0570(10) Uani 1 1 d . . .
H25 H 0.3741 0.4124 0.1689 0.068 Uiso 1 1 calc R . .
C15 C 0.2198(2) 0.60146(17) 0.6452(6) 0.0759(16) Uani 1 1 d . . .
H15 H 0.2161 0.6290 0.6799 0.091 Uiso 1 1 calc R . .
C47 C 0.23016(13) 0.28007(12) 0.1292(4) 0.0408(8) Uani 1 1 d . . .
C29 C 0.32261(13) 0.57762(12) 0.3876(5) 0.0473(9) Uani 1 1 d . . .
C34 C 0.29314(12) 0.55963(12) 0.3089(4) 0.0452(9) Uani 1 1 d . . .
H34 H 0.2925 0.5296 0.2985 0.054 Uiso 1 1 calc R . .
C12 C 0.23239(13) 0.52257(11) 0.5405(3) 0.0406(8) Uani 1 1 d . . .
C56 C 0.12357(14) 0.37184(15) 0.4147(5) 0.0527(10) Uani 1 1 d . . .
C45 C 0.28079(15) 0.22573(13) 0.0674(4) 0.0506(10) Uani 1 1 d . . .
H45 H 0.2873 0.2013 0.0194 0.061 Uiso 1 1 calc R . .
C14 C 0.18644(19) 0.58168(16) 0.5911(5) 0.0660(14) Uani 1 1 d . . .
H14 H 0.1590 0.5943 0.5914 0.079 Uiso 1 1 calc R . .
C33 C 0.26453(12) 0.58490(12) 0.2450(4) 0.0444(8) Uani 1 1 d . . .
H33 H 0.2443 0.5719 0.1921 0.053 Uiso 1 1 calc R . .
C108 C 0.2747(2) 0.3365(2) 0.8976(5) 0.0792(17) Uani 1 1 d . . .
H10D H 0.2966 0.3181 0.9332 0.119 Uiso 1 1 calc R . .
H10E H 0.2602 0.3214 0.8309 0.119 Uiso 1 1 calc R . .
H10F H 0.2540 0.3442 0.9611 0.119 Uiso 1 1 calc R . .
C41 C 0.25542(11) 0.33930(11) 0.2683(4) 0.0376(7) Uani 1 1 d . . .
C105 C 0.28941(14) 0.38539(14) 0.7352(4) 0.0483(9) Uani 1 1 d . . .
H105 H 0.3034 0.4105 0.7086 0.058 Uiso 1 1 calc R . .
C22 C 0.43281(15) 0.47284(14) 0.4069(6) 0.0581(12) Uani 1 1 d . . .
H22 H 0.4478 0.4892 0.4663 0.070 Uiso 1 1 calc R . .
C11 C 0.23600(12) 0.48000(11) 0.4805(4) 0.0384(7) Uani 1 1 d . . .
C27 C 0.32261(13) 0.42910(11) 0.3498(4) 0.0401(8) Uani 1 1 d . . .
C32 C 0.26493(12) 0.62902(12) 0.2570(4) 0.0454(8) Uani 1 1 d . . .
C3 C 0.32465(12) 0.62167(12) 0.3966(5) 0.0490(9) Uani 1 1 d . . .
H3 H 0.3455 0.6346 0.4478 0.059 Uiso 1 1 calc R . .
C31 C 0.29641(13) 0.64688(13) 0.3313(5) 0.0491(9) Uani 1 1 d . . .
H31 H 0.2985 0.6770 0.3372 0.059 Uiso 1 1 calc R . .
C54 C 0.0586(2) 0.3748(2) 0.5322(8) 0.101(3) Uani 1 1 d . . .
H54 H 0.0436 0.3832 0.6040 0.122 Uiso 1 1 calc R . .
C16 C 0.2592(2) 0.58224(16) 0.6507(6) 0.0698(14) Uani 1 1 d . . .
H16 H 0.2820 0.5969 0.6891 0.084 Uiso 1 1 calc R . .
C100 C 0.20357(15) 0.43224(17) 0.0133(4) 0.0546(10) Uani 1 1 d . . .
H100 H 0.1909 0.4064 0.0402 0.066 Uiso 1 1 calc R . .
C24 C 0.43284(16) 0.43556(18) 0.2150(6) 0.0659(13) Uani 1 1 d . . .
H24 H 0.4476 0.4255 0.1446 0.079 Uiso 1 1 calc R . .
C48 C 0.18630(13) 0.29978(13) 0.1174(4) 0.0447(8) Uani 1 1 d . . .
H48A H 0.1890 0.3271 0.0726 0.054 Uiso 1 1 calc R . .
H48B H 0.1683 0.2807 0.0672 0.054 Uiso 1 1 calc R . .
C28 C 0.35324(13) 0.54985(13) 0.4585(5) 0.0516(10) Uani 1 1 d . . .
H28A H 0.3770 0.5417 0.4037 0.062 Uiso 1 1 calc R . .
H28B H 0.3653 0.5666 0.5272 0.062 Uiso 1 1 calc R . .
C102 C 0.2196(3) 0.4804(3) -0.1510(6) 0.114(3) Uani 1 1 d . . .
H10G H 0.1975 0.5009 -0.1739 0.171 Uiso 1 1 calc R . .
H10H H 0.2366 0.4732 -0.2235 0.171 Uiso 1 1 calc R . .
H10I H 0.2381 0.4930 -0.0881 0.171 Uiso 1 1 calc R . .
C57 C 0.16879(13) 0.38690(12) 0.3999(4) 0.0432(8) Uani 1 1 d . . .
C103 C 0.1761(2) 0.4151(4) -0.1866(6) 0.117(3) Uani 1 1 d . . .
H10J H 0.1941 0.3913 -0.2129 0.176 Uiso 1 1 calc R . .
H10K H 0.1676 0.4319 -0.2584 0.176 Uiso 1 1 calc R . .
H10L H 0.1507 0.4041 -0.1454 0.176 Uiso 1 1 calc R . .
C53 C 0.03768(19) 0.3536(2) 0.4399(8) 0.093(2) Uani 1 1 d . . .
H53 H 0.0080 0.3485 0.4463 0.111 Uiso 1 1 calc R . .
O80 O 0.3732(2) 0.5694(2) 0.0434(6) 0.104(2) Uani 0.80 1 d P . .
C81 C 0.3360(3) 0.5480(5) -0.0036(9) 0.112(4) Uani 0.80 1 d P . .
H81A H 0.3433 0.5270 -0.0681 0.135 Uiso 0.80 1 calc PR . .
H81B H 0.3195 0.5339 0.0623 0.135 Uiso 0.80 1 calc PR . .
C83 C 0.3942(4) 0.5441(4) 0.1178(11) 0.120(4) Uani 0.80 1 d P . .
H83A H 0.4034 0.5184 0.0726 0.144 Uiso 0.80 1 calc PR . .
H83B H 0.3753 0.5350 0.1856 0.144 Uiso 0.80 1 calc PR . .
C84 C 0.4319(5) 0.5660(5) 0.1690(17) 0.164(7) Uani 0.80 1 d P . .
H84A H 0.4457 0.5475 0.2293 0.247 Uiso 0.80 1 calc PR . .
H84B H 0.4229 0.5925 0.2090 0.247 Uiso 0.80 1 calc PR . .
H84C H 0.4519 0.5726 0.1026 0.247 Uiso 0.80 1 calc PR . .
C82 C 0.3140(5) 0.5844(5) -0.0527(13) 0.141(5) Uani 0.80 1 d P . .
H82A H 0.3113 0.6062 0.0112 0.211 Uiso 0.80 1 calc PR . .
H82B H 0.2856 0.5758 -0.0808 0.211 Uiso 0.80 1 calc PR . .
H82C H 0.3302 0.5960 -0.1221 0.211 Uiso 0.80 1 calc PR . .
O95 O 0.0704(5) 0.5946(5) 0.507(2) 0.116(5) Uani 0.35 1 d PDU A 2
N97 N 0.0733(7) 0.5286(6) 0.460(2) 0.127(7) Uani 0.35 1 d PDU A 2
C96 C 0.0744(6) 0.5689(7) 0.429(2) 0.109(6) Uani 0.35 1 d PDU A 2
H96 H 0.0783 0.5772 0.3458 0.131 Uiso 0.35 1 calc PR A 2
C99 C 0.0850(10) 0.4959(8) 0.368(3) 0.147(10) Uani 0.35 1 d PDU A 2
H99A H 0.1141 0.5011 0.3391 0.220 Uiso 0.35 1 calc PR A 2
H99B H 0.0652 0.4974 0.2984 0.220 Uiso 0.35 1 calc PR A 2
H99C H 0.0833 0.4676 0.4056 0.220 Uiso 0.35 1 calc PR A 2
C98 C 0.0677(13) 0.5197(13) 0.591(3) 0.183(13) Uani 0.35 1 d PDU A 2
H98A H 0.0439 0.4998 0.6018 0.275 Uiso 0.35 1 calc PR A 2
H98B H 0.0615 0.5463 0.6345 0.275 Uiso 0.35 1 calc PR A 2
H98C H 0.0938 0.5070 0.6236 0.275 Uiso 0.35 1 calc PR A 2
O90 O 0.0479(13) 0.5755(11) 0.696(3) 0.163(15) Uani 0.20 1 d PDU B 1
C91 C 0.0555(11) 0.5486(14) 0.625(4) 0.152(13) Uani 0.20 1 d PDU B 1
H91 H 0.0548 0.5215 0.6635 0.182 Uiso 0.20 1 calc PR B 1
N92 N 0.0648(16) 0.5449(13) 0.508(4) 0.142(10) Uani 0.20 1 d PDU B 1
C94 C 0.0550(11) 0.5765(15) 0.416(5) 0.133(12) Uani 0.20 1 d PDU B 1
H94A H 0.0756 0.5998 0.4212 0.199 Uiso 0.20 1 calc PR B 1
H94B H 0.0263 0.5875 0.4298 0.199 Uiso 0.20 1 calc PR B 1
H94C H 0.0565 0.5635 0.3341 0.199 Uiso 0.20 1 calc PR B 1
C93 C 0.070(2) 0.5003(14) 0.469(6) 0.161(15) Uani 0.20 1 d PDU B 1
H93A H 0.0910 0.4986 0.4034 0.242 Uiso 0.20 1 calc PR B 1
H93B H 0.0423 0.4896 0.4381 0.242 Uiso 0.20 1 calc PR B 1
H93C H 0.0788 0.4831 0.5389 0.242 Uiso 0.20 1 calc PR B 1

loop_
_atom_site_aniso_label
_atom_site_aniso_U_11
_atom_site_aniso_U_22
_atom_site_aniso_U_33
_atom_site_aniso_U_23
_atom_site_aniso_U_13
_atom_site_aniso_U_12
Cu1 0.0403(3) 0.0301(2) 0.0324(2) 0.00148(19) -0.0057(2) -0.00375(19)
Cu2 0.0460(3) 0.0290(2) 0.0330(2) 0.00204(19) -0.0055(2) -0.00303(19)
O8 0.0385(13) 0.0407(13) 0.0503(15) -0.0006(12) -0.0034(12) -0.0063(10)
C23 0.039(2) 0.064(3) 0.093(4) 0.010(3) -0.002(2) -0.0061(19)
O10 0.0672(18) 0.0402(14) 0.0355(13) 0.0060(11) -0.0056(13) 0.0002(12)
O1 0.0608(16) 0.0296(12) 0.0381(12) -0.0002(10) -0.0050(12) 0.0005(10)
O4 0.0443(14) 0.0407(14) 0.0473(15) 0.0053(12) -0.0084(12) -0.0049(11)
O2 0.0507(14) 0.0334(12) 0.0366(12) -0.0004(10) -0.0067(11) -0.0026(10)
C18 0.061(3) 0.044(2) 0.047(2) -0.0081(18) -0.014(2) -0.0029(18)
O3 0.0421(13) 0.0436(13) 0.0428(13) 0.0038(12) -0.0067(12) -0.0053(10)
O6 0.0495(14) 0.0332(12) 0.0372(12) -0.0013(10) -0.0045(11) -0.0041(10)
C26 0.044(2) 0.0341(18) 0.053(2) 0.0042(16) -0.0076(17) -0.0033(15)
N19 0.0466(17) 0.0308(14) 0.0526(18) -0.0029(14) -0.0146(15) 0.0008(12)
C44 0.051(2) 0.051(2) 0.057(2) -0.003(2) 0.002(2) 0.0109(18)
O5 0.0513(15) 0.0329(12) 0.0387(13) 0.0013(10) -0.0063(12) -0.0038(10)
N101 0.072(3) 0.114(4) 0.0343(17) 0.003(2) -0.0038(19) 0.025(3)
C42 0.0449(19) 0.0330(16) 0.0394(18) 0.0007(14) 0.0010(15) -0.0028(13)
C50 0.0412(19) 0.0429(19) 0.055(2) -0.0026(18) -0.0128(18) -0.0070(15)
C51 0.042(2) 0.044(2) 0.063(2) -0.0034(19) -0.0025(19) -0.0044(16)
C52 0.042(2) 0.060(3) 0.096(4) -0.009(3) -0.008(2) -0.008(2)
C43 0.046(2) 0.048(2) 0.049(2) -0.0085(18) -0.0055(18) 0.0010(16)
O9 0.0646(18) 0.0500(16) 0.0342(13) 0.0072(12) -0.0065(13) 0.0004(13)
N106 0.062(2) 0.076(3) 0.0398(17) 0.0028(18) -0.0058(17) 0.0104(19)
C58 0.0409(19) 0.047(2) 0.049(2) 0.0012(17) -0.0077(16) -0.0018(15)
O7 0.0454(14) 0.0464(14) 0.0449(14) -0.0008(12) 0.0015(12) -0.0063(11)
C21 0.0389(19) 0.0335(18) 0.068(3) 0.0027(18) -0.0115(18) 0.0014(14)
C55 0.065(3) 0.088(4) 0.083(4) -0.025(3) 0.021(3) -0.021(3)
C13 0.065(3) 0.043(2) 0.045(2) 0.0002(18) -0.0018(19) 0.0079(18)
C17 0.061(2) 0.0366(19) 0.048(2) -0.0091(17) -0.0024(19) -0.0016(17)
N49 0.0393(15) 0.0384(15) 0.0498(16) -0.0057(14) -0.0071(14) -0.0040(12)
C107 0.091(5) 0.142(7) 0.051(3) -0.017(4) -0.020(3) -0.003(4)
C20 0.052(2) 0.0349(18) 0.056(2) -0.0004(17) -0.0208(19) -0.0017(15)
C46 0.053(2) 0.044(2) 0.0443(18) -0.0095(17) 0.0019(17) -0.0070(17)
C25 0.052(2) 0.057(2) 0.062(2) -0.006(2) -0.006(2) -0.0047(18)
C15 0.102(4) 0.049(3) 0.076(3) -0.021(3) -0.009(3) 0.022(3)
C47 0.046(2) 0.0343(17) 0.0421(18) -0.0008(15) -0.0013(16) -0.0044(14)
C29 0.041(2) 0.0349(18) 0.065(2) 0.0040(18) -0.0034(19) 0.0018(14)
C34 0.0407(19) 0.0353(18) 0.060(2) 0.0008(17) -0.0028(17) -0.0013(14)
C12 0.057(2) 0.0318(17) 0.0336(16) 0.0032(14) -0.0029(16) -0.0005(15)
C56 0.045(2) 0.053(2) 0.060(3) -0.007(2) 0.005(2) -0.0061(17)
C45 0.060(2) 0.0370(19) 0.055(2) -0.0104(18) 0.010(2) -0.0043(17)
C14 0.084(4) 0.054(3) 0.060(3) -0.004(2) 0.000(3) 0.026(2)
C33 0.0398(18) 0.0423(19) 0.051(2) 0.0020(17) 0.0000(16) 0.0003(14)
C108 0.111(5) 0.079(4) 0.048(2) 0.020(3) 0.018(3) 0.021(3)
C41 0.0346(16) 0.0352(17) 0.0430(18) -0.0014(15) -0.0005(15) -0.0056(12)
C105 0.057(2) 0.051(2) 0.0368(18) 0.0035(18) -0.0039(18) 0.0015(17)
C22 0.046(2) 0.039(2) 0.089(3) -0.004(2) -0.015(2) 0.0001(17)
C11 0.0395(17) 0.0374(17) 0.0383(17) -0.0005(15) -0.0006(15) -0.0027(13)
C27 0.048(2) 0.0280(16) 0.0446(19) -0.0037(14) -0.0065(16) -0.0027(14)
C32 0.0372(18) 0.0428(19) 0.056(2) 0.0048(17) 0.0035(17) 0.0021(14)
C3 0.0366(18) 0.0357(19) 0.075(3) -0.0025(19) -0.0070(19) -0.0025(14)
C31 0.0409(19) 0.0342(18) 0.072(3) 0.0041(18) 0.0013(19) -0.0004(15)
C54 0.066(4) 0.117(5) 0.121(6) -0.050(5) 0.048(4) -0.030(4)
C16 0.088(4) 0.048(2) 0.073(3) -0.024(2) -0.013(3) -0.002(2)
C100 0.053(2) 0.068(3) 0.043(2) 0.002(2) -0.0065(19) 0.011(2)
C24 0.047(2) 0.074(3) 0.076(3) 0.001(3) 0.016(2) 0.001(2)
C48 0.046(2) 0.0419(19) 0.0461(19) -0.0059(17) -0.0100(17) -0.0048(16)
C28 0.041(2) 0.0349(18) 0.080(3) 0.003(2) -0.014(2) -0.0018(15)
C102 0.171(9) 0.122(7) 0.049(3) 0.035(4) 0.017(4) 0.029(6)
C57 0.049(2) 0.0346(18) 0.0458(19) -0.0085(16) 0.0007(17) -0.0024(15)
C103 0.074(4) 0.218(11) 0.059(3) -0.036(5) -0.019(3) 0.017(5)
C53 0.051(3) 0.097(4) 0.130(6) -0.026(4) 0.028(4) -0.026(3)
O80 0.126(5) 0.096(4) 0.090(4) 0.001(4) -0.022(4) 0.012(4)
C81 0.093(7) 0.178(12) 0.066(5) -0.009(6) 0.020(5) -0.002(7)
C83 0.122(9) 0.137(10) 0.100(7) 0.049(7) 0.022(7) 0.019(7)
C84 0.124(10) 0.173(14) 0.197(16) 0.097(13) -0.042(11) -0.010(9)
C82 0.140(11) 0.169(13) 0.112(8) 0.007(9) 0.039(9) -0.008(10)
O95 0.090(9) 0.104(10) 0.154(15) -0.004(10) -0.016(11) 0.009(8)
N97 0.094(14) 0.118(11) 0.169(15) -0.023(11) -0.013(13) -0.046(12)
C96 0.050(11) 0.128(12) 0.150(16) -0.012(11) 0.014(13) -0.018(12)
C99 0.12(2) 0.121(16) 0.20(3) -0.026(18) -0.03(2) -0.027(15)
C98 0.14(2) 0.22(3) 0.188(19) 0.031(18) 0.04(2) -0.06(2)
O90 0.22(4) 0.11(2) 0.16(3) -0.040(19) -0.05(3) -0.05(2)
C91 0.12(3) 0.15(3) 0.19(2) -0.042(19) 0.02(3) -0.02(3)
N92 0.079(16) 0.16(2) 0.19(2) -0.036(16) 0.013(19) -0.009(19)
C94 0.038(17) 0.16(2) 0.20(3) -0.02(2) 0.04(2) -0.025(19)
C93 0.13(3) 0.16(2) 0.19(3) -0.05(2) 0.00(3) -0.01(3)

loop_
_atom_type_symbol
_atom_type_description
_atom_type_scat_dispersion_real
_atom_type_scat_dispersion_imag
_atom_type_scat_source
C C 0.0181 0.0091 'International Tables Vol C Tables 4.2.6.8 and 6.1.1.4'
H H 0.0000 0.0000 'International Tables Vol C Tables 4.2.6.8 and 6.1.1.4'
Cu Cu -1.9646 0.5888 'International Tables Vol C Tables 4.2.6.8 and 6.1.1.4'
N N 0.0311 0.0180 'International Tables Vol C Tables 4.2.6.8 and 6.1.1.4'
O O 0.0492 0.0322 'International Tables Vol C Tables 4.2.6.8 and 6.1.1.4'

loop_
_exptl_crystal_face_index_h
_exptl_crystal_face_index_k
_exptl_crystal_face_index_l
_exptl_crystal_face_perp_dist
_exptl_oxdiff_crystal_face_indexfrac_h
_exptl_oxdiff_crystal_face_indexfrac_k
_exptl_oxdiff_crystal_face_indexfrac_l
_exptl_oxdiff_crystal_face_x
_exptl_oxdiff_crystal_face_y
_exptl_oxdiff_crystal_face_z
1 -1 0 0.0487 1.0002 -0.9999 -0.0000 -0.0271 0.0587 0.0249
-1 1 0 0.0317 -1.0002 0.9999 0.0000 0.0271 -0.0587 -0.0249
0 0 -1 0.3733 0.0011 0.0002 -1.0000 0.0082 -0.0521 0.1313
0 0 1 0.3733 -0.0011 -0.0002 1.0000 -0.0082 0.0521 -0.1313
-1 -1 0 0.0313 -0.9998 -1.0002 -0.0000 -0.0637 -0.0267 -0.0066
1 1 0 0.0313 0.9998 1.0002 0.0000 0.0637 0.0267 0.0066

loop_
_geom_angle_atom_site_label_1
_geom_angle_atom_site_label_2
_geom_angle_atom_site_label_3
_geom_angle
_geom_angle_site_symmetry_3
O8 Cu1 Cu2 85.08(8) .
O8 Cu1 O3 168.12(11) .
O8 Cu1 O9 96.71(12) .
O2 Cu1 Cu2 84.12(8) .
O2 Cu1 O8 90.87(12) .
O2 Cu1 O3 89.57(12) .
O2 Cu1 O9 98.72(11) .
O3 Cu1 Cu2 83.15(8) .
O3 Cu1 O9 94.96(12) .
O6 Cu1 Cu2 84.72(8) .
O6 Cu1 O8 86.89(11) .
O6 Cu1 O2 168.76(11) .
O6 Cu1 O3 90.38(11) .
O6 Cu1 O9 92.48(11) .
O9 Cu1 Cu2 176.60(9) .
O10 Cu2 Cu1 175.97(9) .
O1 Cu2 Cu1 84.30(8) .
O1 Cu2 O10 92.04(11) .
O4 Cu2 Cu1 85.91(8) .
O4 Cu2 O10 95.58(12) .
O4 Cu2 O1 86.86(12) .
O4 Cu2 O5 89.80(12) .
O4 Cu2 O7 169.43(12) .
O5 Cu2 Cu1 83.98(8) .
O5 Cu2 O10 99.75(11) .
O5 Cu2 O1 168.01(11) .
O5 Cu2 O7 89.32(12) .
O7 Cu2 Cu1 83.52(9) .
O7 Cu2 O10 94.95(12) .
O7 Cu2 O1 91.86(12) .
C57 O8 Cu1 121.1(3) .
C22 C23 C24 120.8(4) .
C105 O10 Cu2 122.2(3) .
C11 O1 Cu2 121.5(2) .
C27 O4 Cu2 121.0(3) .
C11 O2 Cu1 122.6(3) .
N19 C18 C17 116.1(4) .
C27 O3 Cu1 122.8(3) .
C41 O6 Cu1 121.6(2) .
C21 C26 C27 120.9(4) .
C25 C26 C21 121.5(4) .
C25 C26 C27 117.5(4) .
C18 N19 C20 108.7(3) .
C18 N19 C28 111.3(3) .
C20 N19 C28 108.7(3) .
C45 C44 C43 120.3(4) .
C41 O5 Cu2 122.7(2) .
C100 N101 C102 120.3(6) .
C100 N101 C103 121.7(6) .
C103 N101 C102 118.0(6) .
C43 C42 C47 121.1(4) .
C43 C42 C41 116.7(3) .
C47 C42 C41 122.0(3) .
N49 C50 C51 115.0(4) .
C52 C51 C50 119.4(4) .
C52 C51 C56 117.9(5) .
C56 C51 C50 122.7(4) .
C53 C52 C51 121.2(5) .
C42 C43 C44 119.7(4) .
C100 O9 Cu1 119.4(3) .
C108 N106 C107 117.8(5) .
C105 N106 C107 121.2(5) .
C105 N106 C108 121.0(5) .
N49 C58 C32 116.5(3) 7_455
C57 O7 Cu2 123.0(3) .
C26 C21 C20 122.2(4) .
C26 C21 C22 117.3(4) .
C22 C21 C20 120.5(4) .
C54 C55 C56 119.9(6) .
C14 C13 C12 121.3(5) .
C12 C17 C18 122.4(4) .
C16 C17 C18 120.6(4) .
C16 C17 C12 116.9(4) .
C50 N49 C58 113.2(3) .
C48 N49 C50 108.8(3) .
C48 N49 C58 112.8(3) .
N19 C20 C21 112.2(3) .
C47 C46 C45 121.6(4) .
C26 C25 C24 120.2(5) .
C14 C15 C16 120.8(5) .
C42 C47 C48 122.1(3) .
C46 C47 C42 118.0(4) .
C46 C47 C48 119.9(4) .
C34 C29 C3 118.9(4) .
C34 C29 C28 120.5(4) .
C3 C29 C28 120.6(4) .
C29 C34 C33 120.7(4) .
C13 C12 C17 120.0(4) .
C13 C12 C11 117.2(4) .
C17 C12 C11 122.8(4) .
C51 C56 C57 121.4(4) .
C55 C56 C51 120.7(4) .
C55 C56 C57 117.8(4) .
C44 C45 C46 119.4(4) .
C15 C14 C13 118.7(5) .
C34 C33 C32 121.1(4) .
O6 C41 C42 115.5(3) .
O5 C41 O6 126.8(3) .
O5 C41 C42 117.5(3) .
O10 C105 N106 125.4(4) .
C23 C22 C21 121.9(5) .
O1 C11 C12 116.6(3) .
O2 C11 O1 126.9(3) .
O2 C11 C12 116.4(3) .
O4 C27 O3 127.1(4) .
O4 C27 C26 115.6(3) .
O3 C27 C26 117.3(4) .
C33 C32 C58 121.5(4) 8
C33 C32 C31 117.5(4) .
C31 C32 C58 121.0(4) 8
C31 C3 C29 120.2(4) .
C3 C31 C32 121.5(4) .
C53 C54 C55 119.9(6) .
C15 C16 C17 122.0(5) .
O9 C100 N101 125.3(5) .
C23 C24 C25 118.3(5) .
N49 C48 C47 114.7(3) .
N19 C28 C29 113.6(3) .
O8 C57 O7 126.6(4) .
O8 C57 C56 116.8(4) .
O7 C57 C56 116.5(4) .
C54 C53 C52 120.3(5) .
C83 O80 C81 110.2(10) .
C82 C81 O80 98.7(11) .
O80 C83 C84 110.8(10) .
C96 N97 C99 119(2) .
C96 N97 C98 116(2) .
C98 N97 C99 124(2) .
O95 C96 N97 118(2) .
O90 C91 N92 139(4) .
C91 N92 C94 124(3) .
C91 N92 C93 113(3) .
C94 N92 C93 119(3) .

loop_
_geom_bond_atom_site_label_1
_geom_bond_atom_site_label_2
_geom_bond_distance
_geom_bond_site_symmetry_2
Cu1 Cu2 2.6346(7) .
Cu1 O8 1.971(3) .
Cu1 O2 1.960(3) .
Cu1 O3 1.984(3) .
Cu1 O6 1.959(3) .
Cu1 O9 2.157(3) .
Cu2 O10 2.140(3) .
Cu2 O1 1.979(3) .
Cu2 O4 1.957(3) .
Cu2 O5 1.957(3) .
Cu2 O7 1.964(3) .
O8 C57 1.255(5) .
C23 C22 1.363(8) .
C23 C24 1.392(8) .
O10 C105 1.223(5) .
O1 C11 1.256(5) .
O4 C27 1.259(5) .
O2 C11 1.248(5) .
C18 N19 1.464(6) .
C18 C17 1.523(6) .
O3 C27 1.264(5) .
O6 C41 1.261(5) .
C26 C21 1.392(6) .
C26 C25 1.382(7) .
C26 C27 1.504(6) .
N19 C20 1.471(5) .
N19 C28 1.478(5) .
C44 C43 1.397(6) .
C44 C45 1.366(7) .
O5 C41 1.253(5) .
N101 C100 1.300(6) .
N101 C102 1.462(10) .
N101 C103 1.449(10) .
C42 C43 1.383(6) .
C42 C47 1.392(5) .
C42 C41 1.497(5) .
C50 C51 1.502(7) .
C50 N49 1.475(5) .
C51 C52 1.396(6) .
C51 C56 1.402(6) .
C52 C53 1.389(9) .
O9 C100 1.239(6) .
N106 C107 1.458(8) .
N106 C108 1.434(8) .
N106 C105 1.308(6) .
C58 N49 1.480(5) .
C58 C32 1.514(5) 7_455
O7 C57 1.259(5) .
C21 C20 1.504(7) .
C21 C22 1.395(6) .
C55 C56 1.394(8) .
C55 C54 1.392(8) .
C13 C12 1.386(6) .
C13 C14 1.385(6) .
C17 C12 1.401(6) .
C17 C16 1.390(6) .
N49 C48 1.460(5) .
C46 C47 1.387(6) .
C46 C45 1.395(7) .
C25 C24 1.398(7) .
C15 C14 1.354(9) .
C15 C16 1.376(9) .
C47 C48 1.516(6) .
C29 C34 1.382(6) .
C29 C3 1.389(6) .
C29 C28 1.511(6) .
C34 C33 1.387(6) .
C12 C11 1.493(5) .
C56 C57 1.506(6) .
C33 C32 1.392(6) .
C32 C58 1.514(5) 8
C32 C31 1.396(6) .
C3 C31 1.386(6) .
C54 C53 1.373(11) .
O80 C81 1.441(13) .
O80 C83 1.311(12) .
C81 C82 1.438(18) .
C83 C84 1.478(18) .
O95 C96 1.183(17) .
N97 C96 1.311(17) .
N97 C99 1.482(17) .
N97 C98 1.462(18) .
O90 C91 1.169(19) .
C91 N92 1.319(18) .
N92 C94 1.440(19) .
N92 C93 1.471(19) .
